data_7202940
loop_
_publ_author_name
'Wu, Simin'
'Chen, Shuoping'
'Li, Ming'
'Xiang, Jiangfeng'
'Xiao, Yong'
'Yuan, Liangjie'

_publ_section_title
;
 Self-assembly of organic acid--base compounds from 2-D layered network
 to 3-D supramolecular framework: synthesis, structure and
 photoluminescence
;
_journal_issue 10
_journal_name_full CrystEngComm
_journal_page_first 907
_journal_paper_doi 10.1039/b706485c
_journal_volume 9
_journal_year 2007
_chemical_formula_sum 'C14 H21 N3 O8 P2'
_chemical_formula_weight 421.28
_chemical_name_systematic
;
?
;
_space_group_IT_number 2
_symmetry_cell_setting triclinic
_symmetry_space_group_name_Hall '-P 1'
_symmetry_space_group_name_H-M 'P -1'
_atom_sites_solution_hydrogens geom
_atom_sites_solution_primary direct
_atom_sites_solution_secondary difmap
_audit_creation_method SHELXL-97
_cell_angle_alpha 83.7770(10)
_cell_angle_beta 79.4440(10)
_cell_angle_gamma 85.2130(10)
_cell_formula_units_Z 2
_cell_length_a 7.0561(6)
_cell_length_b 9.9086(8)
_cell_length_c 13.0837(10)
_cell_measurement_reflns_used 3022
_cell_measurement_temperature 293(2)
_cell_measurement_theta_max 0.00
_cell_measurement_theta_min 0.00
_cell_volume 892.09(12)
_computing_cell_refinement 'Bruker SMART'
_computing_data_collection 'Bruker SMART'
_computing_data_reduction 'Bruker SAINT'
_computing_molecular_graphics 'Bruker SHELXTL'
_computing_publication_material 'Bruker SHELXTL'
_computing_structure_refinement 'SHELXL-97 (Sheldrick, 1997)'
_computing_structure_solution 'SHELXS-97 (Sheldrick, 1990)'
_diffrn_ambient_temperature 293(2)
_diffrn_measured_fraction_theta_full 0.970
_diffrn_measured_fraction_theta_max 0.970
_diffrn_measurement_device_type 'CCD area detector'
_diffrn_measurement_method 'phi and omega scans'
_diffrn_radiation_monochromator graphite
_diffrn_radiation_source 'fine-focus sealed tube'
_diffrn_radiation_type MoK\a
_diffrn_radiation_wavelength 0.71073
_diffrn_reflns_av_R_equivalents 0.0121
_diffrn_reflns_av_sigmaI/netI 0.0217
_diffrn_reflns_limit_h_max 9
_diffrn_reflns_limit_h_min -8
_diffrn_reflns_limit_k_max 11
_diffrn_reflns_limit_k_min -12
_diffrn_reflns_limit_l_max 16
_diffrn_reflns_limit_l_min -15
_diffrn_reflns_number 5800
_diffrn_reflns_theta_full 27.49
_diffrn_reflns_theta_max 27.49
_diffrn_reflns_theta_min 2.07
_exptl_absorpt_coefficient_mu 0.294
_exptl_absorpt_correction_T_max 0.9489
_exptl_absorpt_correction_T_min 0.8644
_exptl_absorpt_correction_type multi-scan
_exptl_absorpt_process_details SADABS
_exptl_crystal_colour Colorless
_exptl_crystal_density_diffrn 1.568
_exptl_crystal_density_method 'not measured'
_exptl_crystal_description Block
_exptl_crystal_F_000 440
_exptl_crystal_size_max 0.51
_exptl_crystal_size_mid 0.30
_exptl_crystal_size_min 0.18
_refine_diff_density_max 0.598
_refine_diff_density_min -0.668
_refine_diff_density_rms 0.065
_refine_ls_extinction_coef 0.004(3)
_refine_ls_extinction_expression Fc^*^=kFc[1+0.001xFc^2^\l^3^/sin(2\q)]^-1/4^
_refine_ls_extinction_method SHELXL
_refine_ls_goodness_of_fit_ref 1.024
_refine_ls_hydrogen_treatment mixed
_refine_ls_matrix_type full
_refine_ls_number_parameters 310
_refine_ls_number_reflns 3964
_refine_ls_number_restraints 3
_refine_ls_restrained_S_all 1.024
_refine_ls_R_factor_all 0.0539
_refine_ls_R_factor_gt 0.0482
_refine_ls_shift/su_max 0.009
_refine_ls_shift/su_mean 0.000
_refine_ls_structure_factor_coef Fsqd
_refine_ls_weighting_details 'calc w=1/[\s^2^(Fo^2^)+(0.0683P)^2^+0.9181P] where P=(Fo^2^+2Fc^2^)/3'
_refine_ls_weighting_scheme calc
_refine_ls_wR_factor_gt 0.1295
_refine_ls_wR_factor_ref 0.1356
_reflns_number_gt 3490
_reflns_number_total 3964
_reflns_threshold_expression >2sigma(I)
_cod_data_source_file b706485c.txt
_cod_data_source_block 60427lm3_0m
_cod_depositor_comments
;
The following automatic conversions were performed:
'_symmetry_cell_setting' value 'Triclinic' changed to 'triclinic'
according to '/home/saulius/struct/CIF-dictionaries/cif_core.dic'
dictionary named 'cif_core.dic' version 2.4.1 from
2010-06-29.

'_exptl_absorpt_correction_type' value 'Multi-Scan' changed
to 'multi-scan' according to
'/home/saulius/struct/CIF-dictionaries/cif_core.dic' dictionary named
'cif_core.dic' version 2.4.1 from 2010-06-29.

Automatic conversion script
Id: cif_fix_enum 1527 2010-12-29 10:47:43Z saulius 
;
_cod_original_sg_symbol_H-M P-1
_cod_database_code 7202940

loop_
_symmetry_equiv_pos_as_xyz
'x, y, z'
'-x, -y, -z'

loop_
_atom_site_label
_atom_site_type_symbol
_atom_site_fract_x
_atom_site_fract_y
_atom_site_fract_z
_atom_site_U_iso_or_equiv
_atom_site_adp_type
_atom_site_occupancy
_atom_site_symmetry_multiplicity
_atom_site_calc_flag
_atom_site_refinement_flags
_atom_site_disorder_assembly
_atom_site_disorder_group
C1 C 0.3173(3) 0.3603(2) 0.33641(16) 0.0287(4) Uani 1 1 d . . .
C2 C 0.1837(4) 0.4833(3) 0.3694(2) 0.0413(6) Uani 1 1 d . . .
C3 C 0.6448(5) 0.3238(4) 0.0046(2) 0.0584(8) Uani 1 1 d . . .
C4 C 0.6616(5) 0.2990(4) -0.0998(3) 0.0648(9) Uani 1 1 d . . .
C5 C 0.7021(4) 0.1703(4) -0.1265(2) 0.0600(9) Uani 1 1 d . . .
C6 C 0.7293(4) 0.0633(3) -0.04894(19) 0.0451(6) Uani 1 1 d . . .
C7 C 0.7084(3) 0.0991(3) 0.05419(18) 0.0355(5) Uani 1 1 d . . .
C8 C 0.7391(3) -0.0064(2) 0.13480(17) 0.0317(5) Uani 1 1 d . . .
C9 C 0.7865(3) -0.1417(3) 0.1128(2) 0.0395(5) Uani 1 1 d . . .
C10 C 0.8167(4) -0.2393(3) 0.1955(3) 0.0480(7) Uani 1 1 d . . .
C11 C 0.8032(4) -0.2025(3) 0.2942(2) 0.0444(6) Uani 1 1 d . . .
C12 C 0.7562(4) -0.0672(3) 0.31214(19) 0.0373(5) Uani 1 1 d . . .
C13 C 0.7769(4) -0.0749(4) -0.0698(2) 0.0552(8) Uani 1 1 d . . .
C14 C 0.8040(4) -0.1729(4) 0.0066(3) 0.0541(8) Uani 1 1 d . . .
N1 N 0.3638(3) 0.37430(18) 0.22441(12) 0.0272(4) Uani 1 1 d . . .
H1A H 0.2693 0.3439 0.1983 0.041 Uiso 1 1 calc R . .
H1B H 0.4738 0.3262 0.2038 0.041 Uiso 1 1 calc R . .
H1C H 0.3771 0.4615 0.2017 0.041 Uiso 1 1 calc R . .
N2 N 0.6643(3) 0.2270(2) 0.08127(17) 0.0431(5) Uani 1 1 d . . .
N3 N 0.7260(3) 0.0246(2) 0.23446(15) 0.0316(4) Uani 1 1 d . . .
O1 O 0.6875(2) 0.26223(17) 0.32640(13) 0.0368(4) Uani 1 1 d . . .
O2 O 0.6155(3) 0.50375(18) 0.35831(14) 0.0411(4) Uani 1 1 d . . .
O3 O 0.5013(2) 0.32428(16) 0.50411(12) 0.0323(3) Uani 1 1 d . . .
O4 O 0.3377(3) 0.08847(19) 0.3501(2) 0.0600(6) Uani 1 1 d . . .
O5 O 0.0448(3) 0.2051(3) 0.29997(16) 0.0556(6) Uani 1 1 d . . .
O6 O 0.0858(3) 0.2022(2) 0.48743(15) 0.0494(5) Uani 1 1 d . . .
O1W O 0.2571(3) 0.84972(19) 0.39920(16) 0.0457(5) Uani 1 1 d D . .
O2W O 0.9916(6) 0.4462(4) 0.1298(3) 0.1092(11) Uani 1 1 d . . .
P1 P 0.54322(8) 0.35702(5) 0.38780(4) 0.02681(17) Uani 1 1 d . . .
P2 P 0.18518(8) 0.20623(6) 0.37810(5) 0.03558(19) Uani 1 1 d . . .
H1 H 0.574(5) 0.557(4) 0.406(3) 0.058(9) Uiso 1 1 d . . .
H2 H -0.086(7) 0.247(4) 0.314(3) 0.094(14) Uiso 1 1 d . . .
H3 H 0.620(6) 0.423(4) 0.026(3) 0.085(13) Uiso 1 1 d . . .
H4 H 0.634(6) 0.374(4) -0.152(3) 0.089(13) Uiso 1 1 d . . .
H5 H 0.716(5) 0.144(4) -0.194(3) 0.071(11) Uiso 1 1 d . . .
H2A H 0.065(5) 0.483(3) 0.343(3) 0.057(9) Uiso 1 1 d . . .
H2B H 0.156(5) 0.484(3) 0.442(3) 0.050(8) Uiso 1 1 d . . .
H2C H 0.243(5) 0.562(3) 0.343(3) 0.054(9) Uiso 1 1 d . . .
H3A H 0.705(4) 0.103(3) 0.246(2) 0.047(8) Uiso 1 1 d . . .
H1W1 H 0.147(3) 0.839(4) 0.440(2) 0.070(11) Uiso 1 1 d D . .
H2W1 H 0.336(4) 0.810(4) 0.435(3) 0.089(14) Uiso 1 1 d D . .
H10 H 0.854(5) -0.325(4) 0.181(3) 0.065(10) Uiso 1 1 d . . .
H11 H 0.822(5) -0.264(4) 0.353(3) 0.057(9) Uiso 1 1 d . . .
H12 H 0.742(4) -0.036(3) 0.381(2) 0.044(8) Uiso 1 1 d . . .
H13 H 0.794(6) -0.094(4) -0.134(3) 0.078(12) Uiso 1 1 d . . .
H14 H 0.839(6) -0.264(4) -0.008(3) 0.076(11) Uiso 1 1 d . . .

loop_
_atom_site_aniso_label
_atom_site_aniso_U_11
_atom_site_aniso_U_22
_atom_site_aniso_U_33
_atom_site_aniso_U_23
_atom_site_aniso_U_13
_atom_site_aniso_U_12
C1 0.0291(10) 0.0296(10) 0.0264(10) -0.0042(8) -0.0041(8) 0.0029(8)
C2 0.0378(14) 0.0374(13) 0.0470(15) -0.0101(11) -0.0059(11) 0.0115(10)
C3 0.066(2) 0.0579(19) 0.0479(16) 0.0094(14) -0.0096(14) -0.0025(15)
C4 0.061(2) 0.086(3) 0.0423(16) 0.0177(17) -0.0074(14) -0.0055(17)
C5 0.0440(16) 0.107(3) 0.0284(13) -0.0001(15) -0.0038(11) -0.0141(16)
C6 0.0300(12) 0.0743(19) 0.0320(12) -0.0132(12) -0.0002(9) -0.0100(12)
C7 0.0291(11) 0.0483(13) 0.0301(11) -0.0073(10) -0.0037(8) -0.0063(9)
C8 0.0257(10) 0.0369(12) 0.0336(11) -0.0111(9) -0.0025(8) -0.0041(8)
C9 0.0306(12) 0.0419(13) 0.0474(14) -0.0191(11) -0.0011(10) -0.0034(10)
C10 0.0421(15) 0.0327(13) 0.0685(19) -0.0144(12) -0.0032(12) -0.0007(10)
C11 0.0432(14) 0.0352(13) 0.0524(15) 0.0015(11) -0.0058(11) -0.0018(10)
C12 0.0389(13) 0.0386(12) 0.0334(12) -0.0036(10) -0.0036(9) -0.0021(10)
C13 0.0442(15) 0.088(2) 0.0370(14) -0.0307(15) 0.0008(11) -0.0090(15)
C14 0.0431(15) 0.0632(19) 0.0599(18) -0.0391(16) -0.0012(13) -0.0016(13)
N1 0.0309(9) 0.0304(9) 0.0187(8) -0.0010(6) -0.0048(6) 0.0062(7)
N2 0.0499(13) 0.0417(12) 0.0371(11) -0.0007(9) -0.0086(9) -0.0003(9)
N3 0.0333(10) 0.0301(10) 0.0321(9) -0.0085(8) -0.0055(7) -0.0001(8)
O1 0.0238(8) 0.0435(9) 0.0474(9) -0.0257(8) -0.0070(7) 0.0027(6)
O2 0.0475(10) 0.0340(9) 0.0399(9) -0.0130(7) 0.0079(8) -0.0145(7)
O3 0.0353(8) 0.0310(8) 0.0320(8) -0.0087(6) -0.0069(6) -0.0001(6)
O4 0.0278(9) 0.0347(10) 0.1116(19) -0.0114(11) 0.0059(10) -0.0010(7)
O5 0.0245(9) 0.0919(16) 0.0571(12) -0.0422(11) -0.0048(8) -0.0034(9)
O6 0.0367(10) 0.0642(13) 0.0457(10) 0.0030(9) -0.0023(8) -0.0158(9)
O1W 0.0379(10) 0.0393(10) 0.0543(11) 0.0089(8) -0.0021(9) 0.0000(8)
O2W 0.132(3) 0.088(2) 0.116(3) -0.0324(19) -0.038(2) 0.011(2)
P1 0.0236(3) 0.0263(3) 0.0313(3) -0.0108(2) -0.0023(2) -0.00101(19)
P2 0.0220(3) 0.0374(3) 0.0476(4) -0.0103(3) -0.0027(2) -0.0032(2)

loop_
_atom_type_symbol
_atom_type_description
_atom_type_scat_dispersion_real
_atom_type_scat_dispersion_imag
_atom_type_scat_source
C C 0.0033 0.0016 'International Tables Vol C Tables 4.2.6.8 and 6.1.1.4'
H H 0.0000 0.0000 'International Tables Vol C Tables 4.2.6.8 and 6.1.1.4'
N N 0.0061 0.0033 'International Tables Vol C Tables 4.2.6.8 and 6.1.1.4'
O O 0.0106 0.0060 'International Tables Vol C Tables 4.2.6.8 and 6.1.1.4'
P P 0.1023 0.0942 'International Tables Vol C Tables 4.2.6.8 and 6.1.1.4'

loop_
_geom_angle_atom_site_label_1
_geom_angle_atom_site_label_2
_geom_angle_atom_site_label_3
_geom_angle
_geom_angle_site_symmetry_1
_geom_angle_site_symmetry_3
_geom_angle_publ_flag
N1 C1 C2 107.44(18) . . ?
N1 C1 P2 108.49(14) . . ?
C2 C1 P2 108.46(17) . . ?
N1 C1 P1 108.16(14) . . ?
C2 C1 P1 110.69(16) . . ?
P2 C1 P1 113.42(11) . . ?
C1 C2 H2A 110(2) . . ?
C1 C2 H2B 112(2) . . ?
H2A C2 H2B 110(3) . . ?
C1 C2 H2C 110(2) . . ?
H2A C2 H2C 109(3) . . ?
H2B C2 H2C 107(3) . . ?
N2 C3 C4 123.7(3) . . ?
N2 C3 H3 116(2) . . ?
C4 C3 H3 120(2) . . ?
C5 C4 C3 119.3(3) . . ?
C5 C4 H4 121(2) . . ?
C3 C4 H4 119(3) . . ?
C4 C5 C6 119.7(3) . . ?
C4 C5 H5 126(2) . . ?
C6 C5 H5 115(2) . . ?
C7 C6 C5 116.5(3) . . ?
C7 C6 C13 119.7(3) . . ?
C5 C6 C13 123.9(3) . . ?
N2 C7 C6 123.9(2) . . ?
N2 C7 C8 118.0(2) . . ?
C6 C7 C8 118.1(2) . . ?
N3 C8 C9 118.7(2) . . ?
N3 C8 C7 119.9(2) . . ?
C9 C8 C7 121.4(2) . . ?
C8 C9 C10 118.3(2) . . ?
C8 C9 C14 118.2(3) . . ?
C10 C9 C14 123.5(3) . . ?
C11 C10 C9 120.7(2) . . ?
C11 C10 H10 120(2) . . ?
C9 C10 H10 119(2) . . ?
C10 C11 C12 118.9(3) . . ?
C10 C11 H11 124(2) . . ?
C12 C11 H11 117(2) . . ?
N3 C12 C11 120.4(2) . . ?
N3 C12 H12 117.5(18) . . ?
C11 C12 H12 122.0(18) . . ?
C14 C13 C6 121.6(2) . . ?
C14 C13 H13 120(3) . . ?
C6 C13 H13 118(3) . . ?
C13 C14 C9 120.9(3) . . ?
C13 C14 H14 121(2) . . ?
C9 C14 H14 118(2) . . ?
C1 N1 H1A 109.5 . . ?
C1 N1 H1B 109.5 . . ?
H1A N1 H1B 109.5 . . ?
C1 N1 H1C 109.5 . . ?
H1A N1 H1C 109.5 . . ?
H1B N1 H1C 109.5 . . ?
C3 N2 C7 116.9(3) . . ?
C12 N3 C8 123.0(2) . . ?
C12 N3 H3A 119(2) . . ?
C8 N3 H3A 118(2) . . ?
P1 O2 H1 112(2) . . ?
P2 O5 H2 121(3) . . ?
H1W1 O1W H2W1 103(2) . . ?
O3 P1 O1 116.89(10) . . ?
O3 P1 O2 111.00(9) . . ?
O1 P1 O2 106.94(10) . . ?
O3 P1 C1 109.04(9) . . ?
O1 P1 C1 107.04(9) . . ?
O2 P1 C1 105.25(11) . . ?
O6 P2 O4 116.58(13) . . ?
O6 P2 O5 112.95(11) . . ?
O4 P2 O5 104.19(13) . . ?
O6 P2 C1 112.52(11) . . ?
O4 P2 C1 104.13(10) . . ?
O5 P2 C1 105.39(12) . . ?

loop_
_geom_bond_atom_site_label_1
_geom_bond_atom_site_label_2
_geom_bond_distance
_geom_bond_site_symmetry_2
_geom_bond_publ_flag
C1 N1 1.436(2) . ?
C1 C2 1.527(3) . ?
C1 P2 1.835(2) . ?
C1 P1 1.836(2) . ?
C2 H2A 0.96(4) . ?
C2 H2B 0.94(3) . ?
C2 H2C 0.92(3) . ?
C3 N2 1.329(4) . ?
C3 C4 1.396(5) . ?
C3 H3 1.05(4) . ?
C4 C5 1.352(6) . ?
C4 H4 0.98(4) . ?
C5 C6 1.412(5) . ?
C5 H5 0.93(4) . ?
C6 C7 1.411(3) . ?
C6 C13 1.426(4) . ?
C7 N2 1.349(3) . ?
C7 C8 1.435(3) . ?
C8 N3 1.357(3) . ?
C8 C9 1.401(3) . ?
C9 C10 1.406(4) . ?
C9 C14 1.437(4) . ?
C10 C11 1.364(4) . ?
C10 H10 0.90(4) . ?
C11 C12 1.389(4) . ?
C11 H11 0.95(3) . ?
C12 N3 1.323(3) . ?
C12 H12 0.97(3) . ?
C13 C14 1.344(5) . ?
C13 H13 0.86(4) . ?
C14 H14 0.95(4) . ?
N1 H1A 0.8900 . ?
N1 H1B 0.8900 . ?
N1 H1C 0.8900 . ?
N3 H3A 0.81(3) . ?
O1 P1 1.5059(16) . ?
O2 P1 1.5663(17) . ?
O2 H1 0.86(4) . ?
O3 P1 1.5009(16) . ?
O4 P2 1.5469(19) . ?
O5 P2 1.550(2) . ?
O5 H2 0.98(5) . ?
O6 P2 1.471(2) . ?
O1W H1W1 0.863(18) . ?
O1W H2W1 0.839(18) . ?

loop_
_geom_hbond_atom_site_label_D
_geom_hbond_atom_site_label_H
_geom_hbond_atom_site_label_A
_geom_hbond_distance_DH
_geom_hbond_distance_HA
_geom_hbond_distance_DA
_geom_hbond_angle_DHA
_geom_hbond_site_symmetry_A
N1 H1A O5 0.89 2.32 2.883(3) 121.5 .
N1 H1A O2W 0.89 2.41 3.102(4) 135.4 1_455
N1 H1B N2 0.89 2.16 2.959(3) 148.7 .
N1 H1B O1 0.89 2.40 2.933(2) 118.8 .
O2 H1 O3 0.86(4) 1.74(4) 2.590(2) 175(3) 2_666
O5 H2 O1 0.98(5) 1.57(5) 2.506(2) 159(4) 1_455
N3 H3A O1 0.81(3) 1.97(3) 2.730(2) 157(3) .
O1W H1W1 O6 0.863(18) 1.798(19) 2.655(3) 171(4) 2_566
O1W H2W1 O3 0.839(18) 1.89(2) 2.703(2) 163(4) 2_666

loop_
_geom_torsion_atom_site_label_1
_geom_torsion_atom_site_label_2
_geom_torsion_atom_site_label_3
_geom_torsion_atom_site_label_4
_geom_torsion
_geom_torsion_site_symmetry_1
_geom_torsion_site_symmetry_2
_geom_torsion_site_symmetry_3
_geom_torsion_site_symmetry_4
_geom_torsion_publ_flag
N2 C3 C4 C5 -0.8(6) . . . . ?
C3 C4 C5 C6 -0.8(5) . . . . ?
C4 C5 C6 C7 1.1(4) . . . . ?
C4 C5 C6 C13 -178.5(3) . . . . ?
C5 C6 C7 N2 0.2(4) . . . . ?
C13 C6 C7 N2 179.8(2) . . . . ?
C5 C6 C7 C8 -178.7(2) . . . . ?
C13 C6 C7 C8 0.9(3) . . . . ?
N2 C7 C8 N3 -0.9(3) . . . . ?
C6 C7 C8 N3 178.0(2) . . . . ?
N2 C7 C8 C9 -179.6(2) . . . . ?
C6 C7 C8 C9 -0.6(3) . . . . ?
N3 C8 C9 C10 0.6(3) . . . . ?
C7 C8 C9 C10 179.3(2) . . . . ?
N3 C8 C9 C14 -178.7(2) . . . . ?
C7 C8 C9 C14 0.0(4) . . . . ?
C8 C9 C10 C11 -1.1(4) . . . . ?
C14 C9 C10 C11 178.2(3) . . . . ?
C9 C10 C11 C12 0.9(4) . . . . ?
C10 C11 C12 N3 -0.3(4) . . . . ?
C7 C6 C13 C14 -0.5(4) . . . . ?
C5 C6 C13 C14 179.1(3) . . . . ?
C6 C13 C14 C9 -0.2(5) . . . . ?
C8 C9 C14 C13 0.5(4) . . . . ?
C10 C9 C14 C13 -178.8(3) . . . . ?
C4 C3 N2 C7 2.1(5) . . . . ?
C6 C7 N2 C3 -1.8(4) . . . . ?
C8 C7 N2 C3 177.2(2) . . . . ?
C11 C12 N3 C8 -0.2(4) . . . . ?
C9 C8 N3 C12 0.1(3) . . . . ?
C7 C8 N3 C12 -178.7(2) . . . . ?
N1 C1 P1 O3 -172.71(13) . . . . ?
C2 C1 P1 O3 69.84(19) . . . . ?
P2 C1 P1 O3 -52.33(13) . . . . ?
N1 C1 P1 O1 -45.39(17) . . . . ?
C2 C1 P1 O1 -162.84(17) . . . . ?
P2 C1 P1 O1 74.99(13) . . . . ?
N1 C1 P1 O2 68.14(16) . . . . ?
C2 C1 P1 O2 -49.31(19) . . . . ?
P2 C1 P1 O2 -171.47(11) . . . . ?
N1 C1 P2 O6 -164.40(14) . . . . ?
C2 C1 P2 O6 -47.99(19) . . . . ?
P1 C1 P2 O6 75.41(14) . . . . ?
N1 C1 P2 O4 68.46(17) . . . . ?
C2 C1 P2 O4 -175.13(18) . . . . ?
P1 C1 P2 O4 -51.73(15) . . . . ?
N1 C1 P2 O5 -40.90(16) . . . . ?
C2 C1 P2 O5 75.51(18) . . . . ?
P1 C1 P2 O5 -161.09(11) . . . . ?
